data_7134051
loop_
_publ_author_name
'Inoue, Ryo'
'Kobayashi, Mayu'
'Morisaki, Yasuhiro'

_publ_section_title
;
 Optically Active Cofacial ABCD-Pt(II)-Porphyrin Dimer Exhibits Bright
 Circularly Polarized Phosphorescence
;
_journal_name_full 'Chemical Communications'
_journal_paper_doi 10.1039/D4CC05684A
_journal_year 2025
_chemical_formula_moiety 'C42 H32 N4 O Pt'
_chemical_formula_sum 'C42 H32 N4 O Pt'
_chemical_formula_weight 803.80
_space_group_crystal_system triclinic
_space_group_IT_number 2
_space_group_name_Hall '-P 1'
_space_group_name_H-M_alt 'P -1'
_atom_sites_solution_hydrogens geom
_atom_sites_solution_primary dual
_audit_creation_date 2024-12-06
_audit_creation_method
;
Olex2 1.5
(compiled 2024.02.16 svn.r378c4104 for OlexSys, GUI svn.r6928)
;
_audit_update_record
;
2024-12-06 deposited with the CCDC.	2024-12-10 downloaded from the CCDC.
;
_cell_angle_alpha 111.170(4)
_cell_angle_beta 93.759(3)
_cell_angle_gamma 106.032(4)
_cell_formula_units_Z 4
_cell_length_a 10.1467(5)
_cell_length_b 17.0883(8)
_cell_length_c 21.2534(7)
_cell_measurement_reflns_used 8443
_cell_measurement_temperature 150
_cell_measurement_theta_max 31.0860
_cell_measurement_theta_min 2.0210
_cell_volume 3246.1(3)
_computing_cell_refinement 'CrysAlisPro 1.171.40.53 (Rigaku OD, 2019)'
_computing_data_collection 'CrysAlisPro 1.171.40.53 (Rigaku OD, 2019)'
_computing_data_reduction 'CrysAlisPro 1.171.40.53 (Rigaku OD, 2019)'
_computing_molecular_graphics 'Olex2 1.5 (Dolomanov et al., 2009)'
_computing_publication_material 'Olex2 1.5 (Dolomanov et al., 2009)'
_computing_structure_refinement 'SHELXL 2019/3 (Sheldrick, 2015)'
_computing_structure_solution 'SHELXT 2018/2 (Sheldrick, 2018)'
_diffrn_ambient_temperature 150
_diffrn_detector 'CCD plate'
_diffrn_measured_fraction_theta_full 0.984
_diffrn_measured_fraction_theta_max 0.979
_diffrn_measurement_details
;
List of Runs (angles in degrees, time in seconds):

  # Type    Start    End  Width  t~exp~   \w     \q     \k     \f   Frames
#--------------------------------------------------------------------------
  1  \w   -110.00  70.00   0.50   25.00    --  -20.00  45.00   0.00  360
  2  \w   -110.00  70.00   0.50   25.00    --  -20.00  45.00  90.00  360
;
_diffrn_measurement_device 'abstract diffractometer'
_diffrn_measurement_device_type 'dtrek-CrysAlisPro-abstract goniometer imported rigaku-d*trek images'
_diffrn_measurement_method '\w scans'
_diffrn_orient_matrix_type 'CrysAlisPro convention (1999,Acta A55,543-557)'
_diffrn_orient_matrix_UB_11 -0.0194439000
_diffrn_orient_matrix_UB_12 0.0352169000
_diffrn_orient_matrix_UB_13 -0.0035422000
_diffrn_orient_matrix_UB_21 0.0104327000
_diffrn_orient_matrix_UB_22 0.0216905000
_diffrn_orient_matrix_UB_23 0.0362335000
_diffrn_orient_matrix_UB_31 0.0706364000
_diffrn_orient_matrix_UB_32 0.0223646000
_diffrn_orient_matrix_UB_33 0.0007090000
_diffrn_radiation_monochromator graphite
_diffrn_radiation_probe x-ray
_diffrn_radiation_type 'Mo K\a'
_diffrn_radiation_wavelength 0.71073
_diffrn_reflns_av_R_equivalents 0.0493
_diffrn_reflns_av_unetI/netI 0.0861
_diffrn_reflns_Laue_measured_fraction_full 0.984
_diffrn_reflns_Laue_measured_fraction_max 0.979
_diffrn_reflns_limit_h_max 10
_diffrn_reflns_limit_h_min -12
_diffrn_reflns_limit_k_max 21
_diffrn_reflns_limit_k_min -21
_diffrn_reflns_limit_l_max 26
_diffrn_reflns_limit_l_min -26
_diffrn_reflns_number 23877
_diffrn_reflns_point_group_measured_fraction_full 0.984
_diffrn_reflns_point_group_measured_fraction_max 0.979
_diffrn_reflns_theta_full 25.242
_diffrn_reflns_theta_max 26.022
_diffrn_reflns_theta_min 2.008
_diffrn_source 'fine-focus sealed X-ray tube'
_diffrn_source_type 'Enhance (Mo) X-ray Source'
_exptl_absorpt_coefficient_mu 4.364
_exptl_absorpt_correction_T_max 1.00000
_exptl_absorpt_correction_T_min 0.87246
_exptl_absorpt_correction_type multi-scan
_exptl_absorpt_process_details
;
CrysAlisPro 1.171.40.53 (Rigaku Oxford Diffraction, 2019)
Empirical absorption correction using spherical harmonics,
 implemented in SCALE3 ABSPACK scaling algorithm.
;
_exptl_crystal_colour 'clear light red'
_exptl_crystal_colour_lustre clear
_exptl_crystal_colour_modifier light
_exptl_crystal_colour_primary red
_exptl_crystal_density_diffrn 1.645
_exptl_crystal_description plate
_exptl_crystal_F_000 1592
_exptl_crystal_preparation CH2Cl2/MeOH
_exptl_crystal_recrystallization_method CH2Cl2/MeOH
_exptl_crystal_size_max 0.05
_exptl_crystal_size_mid 0.05
_exptl_crystal_size_min 0.01
_refine_diff_density_max 2.560
_refine_diff_density_min -1.057
_refine_diff_density_rms 0.176
_refine_ls_extinction_method none
_refine_ls_goodness_of_fit_ref 1.063
_refine_ls_hydrogen_treatment constr
_refine_ls_matrix_type full
_refine_ls_number_parameters 873
_refine_ls_number_reflns 12530
_refine_ls_number_restraints 78
_refine_ls_restrained_S_all 1.061
_refine_ls_R_factor_all 0.0883
_refine_ls_R_factor_gt 0.0517
_refine_ls_shift/su_max 0.001
_refine_ls_shift/su_mean 0.000
_refine_ls_structure_factor_coef Fsqd
_refine_ls_weighting_details 'w=1/[\s^2^(Fo^2^)+(0.0421P)^2^+13.9360P] where P=(Fo^2^+2Fc^2^)/3'
_refine_ls_weighting_scheme calc
_refine_ls_wR_factor_gt 0.1076
_refine_ls_wR_factor_ref 0.1212
_reflns_Friedel_coverage 0.000
_reflns_number_gt 8815
_reflns_number_total 12530
_reflns_threshold_expression 'I > 2\s(I)'
_cod_data_source_file d4cc05684a2.cif
_cod_data_source_block 20221125-abch-
_cod_database_code 7134051
_shelx_shelxl_version_number 2019/3
_chemical_oxdiff_formula C42H32N4O1Pt1
_shelx_space_group_comment
;
The symmetry employed for this shelxl refinement is uniquely defined
by the following loop, which should always be used as a source of
symmetry information in preference to the above space-group names.
They are only intended as comments.
;
_olex2_refinement_description
;
1. Fixed Uiso
 At 1.2 times of:
  All C(H) groups
 At 1.5 times of:
  All C(H,H,H) groups
2. Rigid bond restraints
 C011, C00I, C00G, C00Z, C00Q, N006, C00L, C00C
 with sigma for 1-2 distances of 0.01 and sigma for 1-3 distances of 0.01
3. Uiso/Uaniso restraints and constraints
C00L \\sim C00Q \\sim N006 \\sim C00Z \\sim C00G \\sim C00I \\sim C011 \\sim
C00C: within 1.7A with sigma of 0.04 and sigma for terminal atoms of 0.08
within 1.7A
C00I \\sim N006 \\sim C00G \\sim C00Z \\sim C00Q: within 2A with sigma of 0.01
and sigma for terminal atoms of 0.02 within 2A
Uanis(C00Q) \\sim Ueq, Uanis(N006) \\sim Ueq: with sigma of 0.01 and sigma for
terminal atoms of 0.02
Uanis(C00Q) \\sim Ueq: with sigma of 0.003 and sigma for terminal atoms of 0.006
4.a Aromatic/amide H refined with riding coordinates:
 C007(H007), C009(H009), C00G(H00G), C00J(H00J), C00N(H00N), C00O(H00O),
 C00T(H00T), C00Z(H00Z), C010(H010), C012(H012), C014(H014), C016(H016),
 C01A(H01A), C01E(H01M), C01G(H01G), C01I(H01I), C01K(H01O), C01M(H01P),
 C01N(H01N), C01R(H01R), C01S(H01S), C01U(H01U), C01V(H01V), C01X(H01X),
 C01Y(H01Y), C01Z(H01Z), C020(H020), C022(H022), C023(H023), C025(H025),
 C026(H026), C027(H027), C028(H028), C02A(H02A), C02B(H02N), C02E(H02O),
 C02I(H02I), C02J(H02J), C02M(H02M), C02N(H02P)
4.b Idealised Me refined as rotating group:
 C00X(H00A,H00B,H00C), C01C(H01B,H01C,H01D), C01H(H01E,H01F,H01H), C01W(H01J,
 H01K,H01L), C021(H02E,H02F,H02G), C029(H02H,H02K,H02L), C02L(H02B,H02C,H02D),
 C02O(H02Q,H02R,H02S)
;
_olex2_exptl_crystal_mounting_method fiber
_olex2_submission_special_instructions 'No special instructions were received'
_oxdiff_exptl_absorpt_empirical_details
;
Empirical correction (ABSPACK) includes:
- Absorption correction using spherical harmonics
- Frame scaling
- Detector area scaling
;
_oxdiff_exptl_absorpt_empirical_full_max 1.285
_oxdiff_exptl_absorpt_empirical_full_min 0.843

loop_
_space_group_symop_operation_xyz
'x, y, z'
'-x, -y, -z'

loop_
_atom_site_label
_atom_site_type_symbol
_atom_site_fract_x
_atom_site_fract_y
_atom_site_fract_z
_atom_site_U_iso_or_equiv
_atom_site_adp_type
_atom_site_occupancy
_atom_site_site_symmetry_order
_atom_site_calc_flag
_atom_site_refinement_flags_posn
_atom_site_refinement_flags_adp
_atom_site_refinement_flags_occupancy
_atom_site_disorder_assembly
_atom_site_disorder_group
Pt01 Pt 0.13860(3) 0.69980(2) 0.60348(2) 0.02065(10) Uani 1 1 d . . . . .
Pt02 Pt 0.31902(3) 1.19322(2) 0.70190(2) 0.02227(10) Uani 1 1 d . . . . .
N003 N 0.2817(7) 0.7677(4) 0.6908(3) 0.0217(16) Uani 1 1 d . . . . .
N004 N -0.0027(7) 0.6299(4) 0.5148(3) 0.0178(15) Uani 1 1 d . . . . .
N005 N 0.0314(7) 0.6304(5) 0.6515(3) 0.0221(16) Uani 1 1 d . . . . .
N006 N 0.2451(7) 0.7725(4) 0.5568(4) 0.0241(14) Uani 1 1 d . U . . .
C007 C 0.1686(9) 0.9792(6) 0.7659(5) 0.031(2) Uani 1 1 d . . . . .
H007 H 0.154261 0.954490 0.799336 0.037 Uiso 1 1 calc R U . . .
C008 C 0.5077(9) 1.4088(6) 0.8076(5) 0.026(2) Uani 1 1 d . . . . .
C009 C 0.2308(10) 1.2584(6) 0.4549(4) 0.029(2) Uani 1 1 d . . . . .
H009 H 0.140918 1.237155 0.464648 0.035 Uiso 1 1 calc R U . . .
O00A O 0.0324(7) 0.6503(5) 0.1619(3) 0.0442(18) Uani 1 1 d . . . . .
N00B N 0.2572(7) 1.1256(5) 0.5994(4) 0.0265(17) Uani 1 1 d . . . . .
C00C C 0.0031(9) 0.6405(6) 0.4536(4) 0.0238(19) Uani 1 1 d . U . . .
C00D C 0.3385(9) 1.2488(6) 0.5611(5) 0.027(2) Uani 1 1 d . . . . .
C00E C 0.2162(10) 0.6205(7) 0.8446(5) 0.034(2) Uani 1 1 d . . . . .
N00F N 0.4019(7) 1.3053(5) 0.6876(4) 0.0250(17) Uani 1 1 d . . . . .
C00G C 0.4149(9) 0.8839(6) 0.5411(5) 0.0265(18) Uani 1 1 d . U . . .
H00G H 0.494703 0.933757 0.549414 0.032 Uiso 1 1 calc R U . . .
C00H C 0.2821(9) 0.7526(6) 0.7512(4) 0.027(2) Uani 1 1 d . . . . .
C00I C 0.3705(9) 0.8467(6) 0.5895(5) 0.0233(17) Uani 1 1 d . U . . .
C00J C 0.7020(9) 0.9441(6) 0.6877(5) 0.029(2) Uani 1 1 d . . . . .
H00J H 0.709808 0.886856 0.677527 0.035 Uiso 1 1 calc R U . . .
N00K N 0.2353(7) 1.0822(5) 0.7172(4) 0.0250(17) Uani 1 1 d . . . . .
C00L C 0.1046(9) 0.7043(6) 0.4410(4) 0.0244(18) Uani 1 1 d . U . . .
O00M O 0.3907(8) 1.3233(5) 0.3230(4) 0.049(2) Uani 1 1 d . . . . .
C00N C 0.4646(9) 1.4066(5) 0.6379(5) 0.025(2) Uani 1 1 d . . . . .
H00N H 0.472700 1.431526 0.604400 0.030 Uiso 1 1 calc R U . . .
C00O C 0.2283(10) 0.6218(7) 0.9109(5) 0.038(3) Uani 1 1 d . . . . .
H00O H 0.248825 0.574501 0.918257 0.045 Uiso 1 1 calc R U . . .
C00P C 0.4760(8) 1.3889(5) 0.7377(5) 0.024(2) Uani 1 1 d . . . . .
C00Q C 0.2210(8) 0.7690(5) 0.4931(4) 0.0217(16) Uani 1 1 d . U . . .
C00R C 0.0512(8) 0.6349(5) 0.7148(5) 0.0230(19) Uani 1 1 d . . . . .
C00S C 0.1932(8) 1.0354(5) 0.5658(4) 0.0212(19) Uani 1 1 d . . . . .
C00T C 0.1910(9) 0.6812(6) 0.3306(5) 0.028(2) Uani 1 1 d . . . . .
H00T H 0.274455 0.677721 0.350750 0.033 Uiso 1 1 calc R U . . .
C00U C 0.2847(9) 1.1402(6) 0.8440(5) 0.028(2) Uani 1 1 d . . . . .
C00V C 0.0932(9) 0.7014(6) 0.3707(5) 0.029(2) Uani 1 1 d . . . . .
N00W N 0.3814(7) 1.2610(5) 0.8044(4) 0.0264(17) Uani 1 1 d . . . . .
C00X C 0.0300(11) 1.1325(7) 0.8991(5) 0.048(3) Uani 1 1 d . . . . .
H00A H -0.046279 1.127891 0.925023 0.071 Uiso 1 1 calc R U . . .
H00B H -0.003580 1.089017 0.851634 0.071 Uiso 1 1 calc R U . . .
H00C H 0.062722 1.192285 0.899613 0.071 Uiso 1 1 calc R U . . .
C00Y C 0.1875(9) 0.6925(6) 0.8354(5) 0.028(2) Uani 1 1 d . . . . .
C00Z C 0.3228(9) 0.8354(6) 0.4810(5) 0.0271(18) Uani 1 1 d . U . . .
H00Z H 0.325736 0.844133 0.439379 0.033 Uiso 1 1 calc R U . . .
C010 C -0.1888(9) 0.5256(6) 0.4346(5) 0.028(2) Uani 1 1 d . . . . .
H010 H -0.272113 0.476671 0.413789 0.034 Uiso 1 1 calc R U . . .
C011 C 0.4413(9) 0.8753(5) 0.6561(5) 0.0257(19) Uani 1 1 d . U . . .
C012 C 0.1557(9) 0.9768(6) 0.5965(5) 0.030(2) Uani 1 1 d . . . . .
H012 H 0.112583 0.916176 0.566993 0.036 Uiso 1 1 calc R U . . .
C013 C 0.3683(11) 1.3062(6) 0.3805(5) 0.033(2) Uani 1 1 d . . . . .
C014 C 0.4874(10) 1.3202(6) 0.4248(5) 0.029(2) Uani 1 1 d . . . . .
H014 H 0.576954 1.342103 0.414994 0.035 Uiso 1 1 calc R U . . .
C015 C 0.1744(8) 0.9974(5) 0.6670(5) 0.0234(19) Uani 1 1 d . . . . .
C016 C -0.1148(9) 0.5747(6) 0.4038(5) 0.028(2) Uani 1 1 d . . . . .
H016 H -0.136869 0.567080 0.357372 0.034 Uiso 1 1 calc R U . . .
C017 C 0.2754(9) 1.1591(6) 0.5495(4) 0.025(2) Uani 1 1 d . . . . .
C018 C 0.0484(10) 0.6696(6) 0.2309(5) 0.032(2) Uani 1 1 d . . . . .
C019 C 0.2317(9) 1.0716(6) 0.7784(4) 0.025(2) Uani 1 1 d . . . . .
C01A C -0.0552(9) 0.5728(6) 0.7290(5) 0.027(2) Uani 1 1 d . . . . .
H01A H -0.060610 0.566202 0.771368 0.033 Uiso 1 1 calc R U . . .
C01B C 0.2423(11) 1.0813(6) 1.0231(5) 0.036(2) Uani 1 1 d . . . . .
C01C C 0.1333(12) 0.8344(7) 0.8802(5) 0.048(3) Uani 1 1 d . . . . .
H01B H 0.204419 0.864314 0.860001 0.073 Uiso 1 1 calc R U . . .
H01C H 0.126560 0.877264 0.924313 0.073 Uiso 1 1 calc R U . . .
H01D H 0.042955 0.809466 0.849054 0.073 Uiso 1 1 calc R U . . .
C01D C 0.3469(9) 1.2709(5) 0.4996(4) 0.024(2) Uani 1 1 d . . . . .
C01E C 0.4764(9) 1.3027(6) 0.4824(5) 0.028(2) Uani 1 1 d . . . . .
H01M H 0.559180 1.312473 0.511848 0.033 Uiso 1 1 calc R U . . .
C01F C -0.0977(9) 0.5587(5) 0.6200(4) 0.0241(19) Uani 1 1 d . . . . .
C01G C 0.1694(10) 0.6661(6) 0.2619(5) 0.034(2) Uani 1 1 d . . . . .
H01G H 0.238563 0.653094 0.235519 0.040 Uiso 1 1 calc R U . . .
C01H C 0.2298(11) 0.5449(7) 0.7855(5) 0.043(3) Uani 1 1 d . . . . .
H01E H 0.274643 0.510579 0.802549 0.065 Uiso 1 1 calc R U . . .
H01F H 0.286690 0.567549 0.756458 0.065 Uiso 1 1 calc R U . . .
H01H H 0.137003 0.506649 0.758550 0.065 Uiso 1 1 calc R U . . .
C01I C -0.0496(10) 0.6940(6) 0.2704(5) 0.031(2) Uani 1 1 d . . . . .
H01I H -0.131277 0.699566 0.250464 0.037 Uiso 1 1 calc R U . . .
C01J C 0.5724(9) 0.9532(6) 0.6806(5) 0.027(2) Uani 1 1 d . . . . .
C01K C 0.2407(11) 1.2759(6) 0.3959(5) 0.031(2) Uani 1 1 d . . . . .
H01O H 0.158490 1.266710 0.366335 0.038 Uiso 1 1 calc R U . . .
C01L C 0.4014(9) 0.8368(5) 0.7024(4) 0.0232(19) Uani 1 1 d . . . . .
C01M C 0.6806(11) 1.6596(6) 0.9052(5) 0.041(3) Uani 1 1 d . . . . .
H01P H 0.659294 1.713100 0.915254 0.049 Uiso 1 1 calc R U . . .
C01N C -0.1617(9) 0.5277(5) 0.5528(5) 0.025(2) Uani 1 1 d . . . . .
H01N H -0.244530 0.478177 0.538368 0.030 Uiso 1 1 calc R U . . .
C01O C 0.4574(9) 1.3498(6) 0.8383(4) 0.024(2) Uani 1 1 d . . . . .
C01P C -0.1206(8) 0.5598(5) 0.5034(4) 0.0210(19) Uani 1 1 d . . . . .
C01Q C 0.1728(9) 0.6934(6) 0.7643(4) 0.025(2) Uani 1 1 d . . . . .
C01R C 0.1726(9) 1.0126(6) 0.4938(5) 0.029(2) Uani 1 1 d . . . . .
H01R H 0.130888 0.954697 0.459153 0.034 Uiso 1 1 calc R U . . .
C01S C -0.1479(9) 0.5247(6) 0.6684(4) 0.027(2) Uani 1 1 d . . . . .
H01S H -0.230930 0.477165 0.660350 0.033 Uiso 1 1 calc R U . . .
C01T C 0.3957(9) 1.3155(6) 0.6255(5) 0.027(2) Uani 1 1 d . . . . .
C01U C 0.2226(9) 1.0875(6) 0.4833(5) 0.027(2) Uani 1 1 d . . . . .
H01U H 0.222976 1.092208 0.440116 0.032 Uiso 1 1 calc R U . . .
C01V C 0.3611(11) 1.0818(6) 0.9949(5) 0.037(2) Uani 1 1 d . . . . .
H01V H 0.434455 1.070129 1.016245 0.044 Uiso 1 1 calc R U . . .
C01W C -0.0965(12) 0.6444(8) 0.1281(5) 0.048(3) Uani 1 1 d . . . . .
H01J H -0.095769 0.626891 0.078829 0.073 Uiso 1 1 calc R U . . .
H01K H -0.111188 0.702150 0.146725 0.073 Uiso 1 1 calc R U . . .
H01L H -0.172000 0.600026 0.135100 0.073 Uiso 1 1 calc R U . . .
C01X C 0.7411(10) 1.5035(6) 0.8813(5) 0.038(3) Uani 1 1 d . . . . .
H01X H 0.762276 1.450729 0.875241 0.046 Uiso 1 1 calc R U . . .
C01Y C 0.1343(9) 0.9353(6) 0.6974(5) 0.029(2) Uani 1 1 d . . . . .
H01Y H 0.090648 0.873203 0.673497 0.035 Uiso 1 1 calc R U . . .
C01Z C 0.5149(9) 1.4498(6) 0.7049(5) 0.029(2) Uani 1 1 d . . . . .
H01Z H 0.567900 1.510868 0.727354 0.034 Uiso 1 1 calc R U . . .
C020 C 0.4776(10) 0.8636(6) 0.7696(5) 0.032(2) Uani 1 1 d . . . . .
H020 H 0.564032 0.909926 0.789942 0.038 Uiso 1 1 calc R U . . .
C021 C 0.5045(11) 1.0934(8) 0.9041(5) 0.048(3) Uani 1 1 d . . . . .
H02E H 0.480834 1.037412 0.863852 0.072 Uiso 1 1 calc R U . . .
H02F H 0.578198 1.096179 0.937760 0.072 Uiso 1 1 calc R U . . .
H02G H 0.537266 1.143113 0.890032 0.072 Uiso 1 1 calc R U . . .
C022 C 0.8396(11) 1.5856(7) 0.9184(5) 0.046(3) Uani 1 1 d . . . . .
H022 H 0.929805 1.588743 0.936634 0.055 Uiso 1 1 calc R U . . .
C023 C 0.4060(10) 0.8120(6) 0.7991(5) 0.037(2) Uani 1 1 d . . . . .
H023 H 0.433026 0.814597 0.843616 0.044 Uiso 1 1 calc R U . . .
C024 C 0.3499(9) 1.2265(6) 0.8543(4) 0.025(2) Uani 1 1 d . . . . .
C025 C 0.4089(10) 1.2984(6) 0.9211(5) 0.033(2) Uani 1 1 d . . . . .
H025 H 0.403569 1.294455 0.964340 0.040 Uiso 1 1 calc R U . . .
C026 C -0.0244(9) 0.7099(6) 0.3401(4) 0.026(2) Uani 1 1 d . . . . .
H026 H -0.089910 0.727165 0.367428 0.032 Uiso 1 1 calc R U . . .
C027 C 0.8212(11) 1.0167(7) 0.7094(5) 0.039(2) Uani 1 1 d . . . . .
H027 H 0.910278 1.008987 0.712374 0.047 Uiso 1 1 calc R U . . .
C028 C 0.1369(11) 1.0964(6) 0.9901(5) 0.036(2) Uani 1 1 d . . . . .
H028 H 0.053218 1.094528 1.008011 0.043 Uiso 1 1 calc R U . . .
C029 C 0.2766(13) 1.2862(8) 0.2682(6) 0.057(3) Uani 1 1 d . . . . .
H02H H 0.202778 1.311762 0.282631 0.086 Uiso 1 1 calc R U . . .
H02K H 0.240761 1.221830 0.254637 0.086 Uiso 1 1 calc R U . . .
H02L H 0.306773 1.299038 0.229090 0.086 Uiso 1 1 calc R U . . .
C02A C 0.8115(11) 1.0995(7) 0.7265(6) 0.049(3) Uani 1 1 d . . . . .
H02A H 0.893506 1.149836 0.743882 0.059 Uiso 1 1 calc R U . . .
C02B C 0.8101(11) 1.6624(7) 0.9296(5) 0.044(3) Uani 1 1 d . . . . .
H02N H 0.880220 1.718008 0.954471 0.052 Uiso 1 1 calc R U . . .
C02C C 0.2112(10) 0.6906(7) 0.9666(5) 0.039(3) Uani 1 1 d . . . . .
C02D C 0.1731(10) 0.7613(6) 0.8911(5) 0.037(2) Uani 1 1 d . . . . .
C02E C 0.4729(10) 1.3722(6) 0.9106(5) 0.033(2) Uani 1 1 d . . . . .
H02O H 0.520253 1.429302 0.945372 0.040 Uiso 1 1 calc R U . . .
C02F C 0.2693(10) 1.1167(5) 0.9045(4) 0.028(2) Uani 1 1 d . . . . .
C02G C 0.6079(10) 1.4994(6) 0.8524(5) 0.031(2) Uani 1 1 d . . . . .
C02H C 0.1483(10) 1.1143(6) 0.9317(5) 0.031(2) Uani 1 1 d . . . . .
C02I C 0.1819(10) 0.7577(7) 0.9549(5) 0.038(2) Uani 1 1 d . . . . .
H02I H 0.167080 0.803949 0.992120 0.045 Uiso 1 1 calc R U . . .
C02J C 0.5664(11) 1.0368(7) 0.6963(7) 0.052(3) Uani 1 1 d . . . . .
H02J H 0.477992 1.045129 0.691808 0.062 Uiso 1 1 calc R U . . .
C02K C 0.3763(10) 1.0991(6) 0.9360(5) 0.034(2) Uani 1 1 d . . . . .
C02L C 0.2152(11) 0.6854(9) 1.0362(5) 0.055(3) Uani 1 1 d . . . . .
H02B H 0.154051 0.627207 1.031296 0.083 Uiso 1 1 calc R U . . .
H02C H 0.183120 0.731881 1.066977 0.083 Uiso 1 1 calc R U . . .
H02D H 0.310926 0.693710 1.055355 0.083 Uiso 1 1 calc R U . . .
C02M C 0.6862(12) 1.1099(7) 0.7188(8) 0.071(4) Uani 1 1 d . . . . .
H02M H 0.679442 1.167357 0.728767 0.085 Uiso 1 1 calc R U . . .
C02N C 0.5767(10) 1.5766(6) 0.8645(5) 0.035(2) Uani 1 1 d . . . . .
H02P H 0.487440 1.574615 0.846057 0.042 Uiso 1 1 calc R U . . .
C02O C 0.2291(14) 1.0663(7) 1.0890(5) 0.059(4) Uani 1 1 d . . . . .
H02Q H 0.268548 1.123090 1.128569 0.089 Uiso 1 1 calc R U . . .
H02R H 0.279839 1.025976 1.091411 0.089 Uiso 1 1 calc R U . . .
H02S H 0.130429 1.040180 1.089579 0.089 Uiso 1 1 calc R U . . .

loop_
_atom_site_aniso_label
_atom_site_aniso_U_11
_atom_site_aniso_U_22
_atom_site_aniso_U_33
_atom_site_aniso_U_23
_atom_site_aniso_U_13
_atom_site_aniso_U_12
Pt01 0.0214(2) 0.01778(18) 0.02101(19) 0.00659(15) 0.00582(15) 0.00466(14)
Pt02 0.0228(2) 0.02020(19) 0.02053(19) 0.00497(15) 0.00449(15) 0.00601(15)
N003 0.024(4) 0.017(4) 0.017(4) 0.002(3) 0.002(3) 0.002(3)
N004 0.016(4) 0.015(3) 0.018(4) 0.002(3) 0.001(3) 0.004(3)
N005 0.026(4) 0.026(4) 0.016(4) 0.004(3) 0.002(3) 0.017(3)
N006 0.026(3) 0.024(3) 0.029(3) 0.008(3) 0.008(3) 0.020(3)
C007 0.032(5) 0.027(5) 0.031(5) 0.011(4) 0.001(4) 0.007(4)
C008 0.018(5) 0.027(5) 0.029(5) 0.003(4) 0.003(4) 0.010(4)
C009 0.038(6) 0.025(5) 0.020(5) 0.007(4) 0.002(4) 0.008(4)
O00A 0.055(5) 0.064(5) 0.028(4) 0.025(4) 0.015(3) 0.030(4)
N00B 0.029(4) 0.022(4) 0.022(4) 0.000(3) 0.005(3) 0.009(3)
C00C 0.024(5) 0.028(5) 0.024(5) 0.010(4) 0.010(4) 0.015(4)
C00D 0.026(5) 0.024(5) 0.037(6) 0.011(4) 0.017(4) 0.014(4)
C00E 0.026(5) 0.039(6) 0.031(6) 0.015(5) 0.002(4) 0.000(4)
N00F 0.018(4) 0.027(4) 0.033(4) 0.014(4) 0.009(3) 0.007(3)
C00G 0.020(4) 0.025(4) 0.034(4) 0.012(3) 0.004(3) 0.006(3)
C00H 0.027(5) 0.024(5) 0.024(5) 0.008(4) 0.004(4) 0.001(4)
C00I 0.019(4) 0.024(4) 0.032(4) 0.011(3) 0.011(3) 0.012(3)
C00J 0.024(5) 0.031(5) 0.038(6) 0.019(4) 0.010(4) 0.010(4)
N00K 0.014(4) 0.027(4) 0.039(5) 0.019(4) 0.003(3) 0.006(3)
C00L 0.029(5) 0.025(4) 0.022(4) 0.011(4) 0.009(3) 0.011(3)
O00M 0.075(6) 0.048(5) 0.030(4) 0.021(4) 0.016(4) 0.020(4)
C00N 0.028(5) 0.022(4) 0.028(5) 0.011(4) 0.011(4) 0.010(4)
C00O 0.027(5) 0.050(7) 0.040(6) 0.028(5) 0.000(5) 0.005(5)
C00P 0.009(4) 0.022(4) 0.032(5) 0.003(4) -0.004(4) 0.004(4)
C00Q 0.020(3) 0.019(3) 0.026(3) 0.003(2) 0.009(2) 0.013(2)
C00R 0.018(5) 0.019(4) 0.035(5) 0.012(4) 0.008(4) 0.008(4)
C00S 0.015(4) 0.020(4) 0.028(5) 0.009(4) 0.002(4) 0.006(4)
C00T 0.028(5) 0.029(5) 0.029(5) 0.011(4) 0.009(4) 0.013(4)
C00U 0.024(5) 0.026(5) 0.030(5) 0.008(4) 0.004(4) 0.007(4)
C00V 0.030(5) 0.029(5) 0.035(5) 0.014(4) 0.012(4) 0.016(4)
N00W 0.029(4) 0.027(4) 0.024(4) 0.008(3) 0.009(3) 0.012(3)
C00X 0.059(7) 0.049(7) 0.042(7) 0.025(6) 0.025(6) 0.016(6)
C00Y 0.028(5) 0.028(5) 0.023(5) 0.012(4) 0.004(4) -0.001(4)
C00Z 0.027(4) 0.029(4) 0.030(4) 0.013(3) 0.010(3) 0.013(3)
C010 0.030(5) 0.017(4) 0.026(5) 0.004(4) -0.002(4) -0.003(4)
C011 0.026(5) 0.018(4) 0.034(4) 0.010(4) 0.011(4) 0.008(4)
C012 0.031(5) 0.022(5) 0.027(5) 0.003(4) 0.001(4) 0.003(4)
C013 0.052(7) 0.024(5) 0.034(6) 0.018(4) 0.023(5) 0.019(5)
C014 0.033(5) 0.025(5) 0.031(5) 0.010(4) 0.014(4) 0.012(4)
C015 0.016(4) 0.019(4) 0.032(5) 0.007(4) 0.002(4) 0.006(4)
C016 0.033(5) 0.024(5) 0.026(5) 0.008(4) 0.006(4) 0.008(4)
C017 0.026(5) 0.022(5) 0.025(5) 0.010(4) 0.012(4) 0.003(4)
C018 0.044(6) 0.032(5) 0.030(5) 0.022(5) 0.013(5) 0.013(5)
C019 0.029(5) 0.030(5) 0.018(4) 0.008(4) 0.005(4) 0.013(4)
C01A 0.027(5) 0.035(5) 0.024(5) 0.012(4) 0.013(4) 0.013(4)
C01B 0.053(7) 0.026(5) 0.024(5) 0.010(4) 0.004(5) 0.003(5)
C01C 0.072(8) 0.039(6) 0.034(6) 0.010(5) 0.023(6) 0.021(6)
C01D 0.036(5) 0.020(4) 0.018(4) 0.006(4) 0.005(4) 0.011(4)
C01E 0.024(5) 0.025(5) 0.032(5) 0.007(4) 0.013(4) 0.008(4)
C01F 0.021(5) 0.022(4) 0.026(5) 0.009(4) 0.004(4) 0.004(4)
C01G 0.039(6) 0.038(6) 0.037(6) 0.021(5) 0.027(5) 0.020(5)
C01H 0.051(7) 0.041(6) 0.039(6) 0.018(5) 0.004(5) 0.014(5)
C01I 0.036(6) 0.033(5) 0.031(5) 0.017(4) 0.008(4) 0.018(5)
C01J 0.030(5) 0.023(5) 0.028(5) 0.012(4) 0.007(4) 0.006(4)
C01K 0.050(6) 0.019(5) 0.021(5) 0.002(4) 0.010(5) 0.012(4)
C01L 0.019(5) 0.019(4) 0.027(5) 0.005(4) 0.004(4) 0.003(4)
C01M 0.055(7) 0.028(5) 0.019(5) -0.001(4) -0.002(5) 0.001(5)
C01N 0.020(5) 0.019(4) 0.036(5) 0.011(4) 0.004(4) 0.006(4)
C01O 0.021(5) 0.022(4) 0.023(5) 0.003(4) 0.007(4) 0.005(4)
C01P 0.017(4) 0.013(4) 0.028(5) 0.002(4) 0.005(4) 0.003(3)
C01Q 0.019(5) 0.029(5) 0.024(5) 0.011(4) 0.007(4) 0.005(4)
C01R 0.027(5) 0.029(5) 0.022(5) 0.004(4) 0.001(4) 0.006(4)
C01S 0.024(5) 0.025(5) 0.027(5) 0.013(4) 0.005(4) -0.004(4)
C01T 0.018(5) 0.035(5) 0.027(5) 0.012(4) 0.011(4) 0.006(4)
C01U 0.031(5) 0.027(5) 0.023(5) 0.011(4) 0.011(4) 0.009(4)
C01V 0.057(7) 0.024(5) 0.029(5) 0.011(4) -0.002(5) 0.014(5)
C01W 0.067(8) 0.062(8) 0.023(5) 0.022(5) 0.007(5) 0.023(6)
C01X 0.033(6) 0.030(5) 0.035(6) -0.003(5) 0.002(5) 0.006(5)
C01Y 0.030(5) 0.019(5) 0.027(5) 0.002(4) -0.001(4) 0.003(4)
C01Z 0.023(5) 0.027(5) 0.035(6) 0.013(4) 0.012(4) 0.004(4)
C020 0.030(5) 0.028(5) 0.021(5) 0.005(4) -0.001(4) -0.007(4)
C021 0.041(7) 0.057(7) 0.037(6) 0.013(6) -0.003(5) 0.014(6)
C022 0.034(6) 0.054(7) 0.031(6) 0.005(5) -0.002(5) 0.004(5)
C023 0.033(6) 0.039(6) 0.033(6) 0.018(5) 0.005(5) -0.002(5)
C024 0.028(5) 0.031(5) 0.018(5) 0.008(4) 0.008(4) 0.010(4)
C025 0.042(6) 0.035(5) 0.022(5) 0.009(4) 0.012(4) 0.013(5)
C026 0.023(5) 0.030(5) 0.027(5) 0.011(4) 0.014(4) 0.008(4)
C027 0.035(6) 0.048(6) 0.036(6) 0.020(5) 0.008(5) 0.009(5)
C028 0.041(6) 0.032(5) 0.028(5) 0.014(5) 0.002(5) 0.001(5)
C029 0.088(10) 0.063(8) 0.037(7) 0.021(6) 0.014(7) 0.046(7)
C02A 0.033(6) 0.024(5) 0.077(9) 0.016(6) 0.001(6) -0.004(5)
C02B 0.038(6) 0.047(7) 0.031(6) 0.006(5) 0.006(5) 0.003(5)
C02C 0.032(6) 0.055(7) 0.028(6) 0.020(5) 0.003(4) 0.003(5)
C02D 0.041(6) 0.035(6) 0.031(6) 0.015(5) 0.007(5) 0.005(5)
C02E 0.037(6) 0.026(5) 0.021(5) 0.000(4) 0.002(4) -0.001(4)
C02F 0.036(6) 0.017(4) 0.017(5) 0.001(4) -0.004(4) -0.003(4)
C02G 0.036(6) 0.030(5) 0.022(5) 0.007(4) 0.009(4) 0.006(4)
C02H 0.040(6) 0.029(5) 0.021(5) 0.010(4) 0.001(4) 0.010(4)
C02I 0.034(6) 0.039(6) 0.027(5) 0.006(5) 0.006(4) 0.002(5)
C02J 0.029(6) 0.036(6) 0.095(10) 0.032(7) 0.002(6) 0.010(5)
C02K 0.043(6) 0.013(4) 0.028(5) -0.001(4) 0.000(5) -0.004(4)
C02L 0.040(7) 0.087(9) 0.036(6) 0.036(7) 0.005(5) 0.000(6)
C02M 0.041(7) 0.024(6) 0.138(14) 0.030(7) -0.002(8) 0.004(5)
C02N 0.026(5) 0.030(5) 0.033(6) 0.005(4) -0.003(4) -0.006(4)
C02O 0.092(10) 0.045(7) 0.026(6) 0.016(5) -0.004(6) 0.003(7)

loop_
_atom_type_symbol
_atom_type_description
_atom_type_scat_dispersion_real
_atom_type_scat_dispersion_imag
_atom_type_scat_source
C C 0.0033 0.0016 'International Tables Vol C Tables 4.2.6.8 and 6.1.1.4'
H H 0.0000 0.0000 'International Tables Vol C Tables 4.2.6.8 and 6.1.1.4'
N N 0.0061 0.0033 'International Tables Vol C Tables 4.2.6.8 and 6.1.1.4'
O O 0.0106 0.0060 'International Tables Vol C Tables 4.2.6.8 and 6.1.1.4'
Pt Pt -1.7033 8.3905 'International Tables Vol C Tables 4.2.6.8 and 6.1.1.4'

loop_
_geom_angle_atom_site_label_1
_geom_angle_atom_site_label_2
_geom_angle_atom_site_label_3
_geom_angle
_geom_angle_site_symmetry_1
_geom_angle_site_symmetry_3
_geom_angle_publ_flag
N003 Pt01 N004 178.8(3) . . ?
N005 Pt01 N003 87.6(3) . . ?
N005 Pt01 N004 92.5(3) . . ?
N005 Pt01 N006 178.4(3) . . ?
N006 Pt01 N003 91.8(3) . . ?
N006 Pt01 N004 88.0(3) . . ?
N00B Pt02 N00W 179.9(4) . . ?
N00F Pt02 N00B 89.8(3) . . ?
N00F Pt02 N00W 90.1(3) . . ?
N00K Pt02 N00B 90.7(3) . . ?
N00K Pt02 N00F 179.3(3) . . ?
N00K Pt02 N00W 89.4(3) . . ?
C00H N003 Pt01 127.2(6) . . ?
C01L N003 Pt01 126.9(6) . . ?
C01L N003 C00H 105.9(7) . . ?
C00C N004 Pt01 127.1(6) . . ?
C01P N004 Pt01 126.2(6) . . ?
C01P N004 C00C 106.6(7) . . ?
C00R N005 Pt01 132.9(6) . . ?
C00R N005 C01F 102.9(7) . . ?
C01F N005 Pt01 124.2(5) . . ?
C00I N006 Pt01 124.4(6) . . ?
C00Q N006 Pt01 131.6(6) . . ?
C00Q N006 C00I 103.9(7) . . ?
C019 C007 H007 126.9 . . ?
C01Y C007 H007 126.9 . . ?
C01Y C007 C019 106.2(8) . . ?
C00P C008 C02G 117.4(8) . . ?
C01O C008 C00P 124.5(8) . . ?
C01O C008 C02G 118.1(8) . . ?
C01D C009 H009 118.9 . . ?
C01D C009 C01K 122.3(9) . . ?
C01K C009 H009 118.9 . . ?
C018 O00A C01W 117.9(8) . . ?
C00S N00B Pt02 126.0(6) . . ?
C017 N00B Pt02 127.3(6) . . ?
C017 N00B C00S 106.7(7) . . ?
N004 C00C C00L 126.9(8) . . ?
N004 C00C C016 108.4(8) . . ?
C00L C00C C016 124.6(8) . . ?
C017 C00D C01D 117.1(8) . . ?
C01T C00D C017 123.7(9) . . ?
C01T C00D C01D 119.2(8) . . ?
C00O C00E C00Y 117.7(9) . . ?
C00O C00E C01H 121.1(9) . . ?
C00Y C00E C01H 121.1(9) . . ?
C00P N00F Pt02 127.1(6) . . ?
C01T N00F Pt02 126.9(6) . . ?
C01T N00F C00P 106.0(7) . . ?
C00I C00G H00G 126.1 . . ?
C00Z C00G H00G 126.1 . . ?
C00Z C00G C00I 107.8(8) . . ?
N003 C00H C01Q 125.1(8) . . ?
N003 C00H C023 109.3(8) . . ?
C01Q C00H C023 125.5(9) . . ?
C00G C00I N006 108.8(7) . . ?
C011 C00I N006 126.0(8) . . ?
C011 C00I C00G 125.2(8) . . ?
C01J C00J H00J 119.5 . . ?
C01J C00J C027 121.1(9) . . ?
C027 C00J H00J 119.5 . . ?
C015 N00K Pt02 126.6(6) . . ?
C019 N00K Pt02 128.6(6) . . ?
C019 N00K C015 104.8(7) . . ?
C00C C00L C00Q 122.3(8) . . ?
C00C C00L C00V 117.8(8) . . ?
C00Q C00L C00V 119.8(8) . . ?
C013 O00M C029 116.9(9) . . ?
C01T C00N H00N 126.3 . . ?
C01Z C00N H00N 126.3 . . ?
C01Z C00N C01T 107.5(8) . . ?
C00E C00O H00O 119.0 . . ?
C02C C00O C00E 122.1(10) . . ?
C02C C00O H00O 119.0 . . ?
C008 C00P N00F 125.3(8) . . ?
C008 C00P C01Z 126.2(8) . . ?
N00F C00P C01Z 108.5(8) . . ?
N006 C00Q C00L 123.9(8) . . ?
N006 C00Q C00Z 113.6(8) . . ?
C00Z C00Q C00L 122.5(8) . . ?
N005 C00R C01A 114.9(8) . . ?
N005 C00R C01Q 123.1(8) . . ?
C01Q C00R C01A 121.9(8) . . ?
N00B C00S C01R 109.1(8) . . ?
C012 C00S N00B 125.7(8) . . ?
C012 C00S C01R 125.2(8) . . ?
C00V C00T H00T 119.4 . . ?
C01G C00T H00T 119.4 . . ?
C01G C00T C00V 121.2(9) . . ?
C019 C00U C02F 117.8(8) . . ?
C024 C00U C019 123.2(9) . . ?
C024 C00U C02F 119.0(8) . . ?
C00T C00V C00L 121.6(8) . . ?
C00T C00V C026 117.6(9) . . ?
C026 C00V C00L 120.4(8) . . ?
C01O N00W Pt02 126.7(6) . . ?
C01O N00W C024 107.6(7) . . ?
C024 N00W Pt02 125.7(6) . . ?
H00A C00X H00B 109.5 . . ?
H00A C00X H00C 109.5 . . ?
H00B C00X H00C 109.5 . . ?
C02H C00X H00A 109.5 . . ?
C02H C00X H00B 109.5 . . ?
C02H C00X H00C 109.5 . . ?
C00E C00Y C01Q 119.5(8) . . ?
C02D C00Y C00E 119.9(9) . . ?
C02D C00Y C01Q 120.6(8) . . ?
C00G C00Z C00Q 106.0(8) . . ?
C00G C00Z H00Z 127.0 . . ?
C00Q C00Z H00Z 127.0 . . ?
C016 C010 H010 126.2 . . ?
C016 C010 C01P 107.7(8) . . ?
C01P C010 H010 126.2 . . ?
C00I C011 C01J 118.1(8) . . ?
C00I C011 C01L 125.3(8) . . ?
C01L C011 C01J 116.6(8) . . ?
C00S C012 H012 116.8 . . ?
C00S C012 C015 126.4(8) . . ?
C015 C012 H012 116.8 . . ?
O00M C013 C014 115.7(9) . . ?
C01K C013 O00M 125.2(9) . . ?
C01K C013 C014 119.0(9) . . ?
C013 C014 H014 119.8 . . ?
C01E C014 C013 120.4(9) . . ?
C01E C014 H014 119.8 . . ?
N00K C015 C012 124.5(8) . . ?
N00K C015 C01Y 110.3(8) . . ?
C012 C015 C01Y 125.2(8) . . ?
C00C C016 H016 126.2 . . ?
C010 C016 C00C 107.6(8) . . ?
C010 C016 H016 126.2 . . ?
N00B C017 C00D 125.8(8) . . ?
N00B C017 C01U 109.0(7) . . ?
C00D C017 C01U 125.2(8) . . ?
O00A C018 C01G 117.1(9) . . ?
O00A C018 C01I 123.1(9) . . ?
C01G C018 C01I 119.7(9) . . ?
N00K C019 C007 110.3(7) . . ?
N00K C019 C00U 125.2(8) . . ?
C00U C019 C007 124.5(8) . . ?
C00R C01A H01A 127.6 . . ?
C01S C01A C00R 104.9(8) . . ?
C01S C01A H01A 127.6 . . ?
C01V C01B C02O 121.3(10) . . ?
C028 C01B C01V 117.7(9) . . ?
C028 C01B C02O 120.9(10) . . ?
H01B C01C H01C 109.5 . . ?
H01B C01C H01D 109.5 . . ?
H01C C01C H01D 109.5 . . ?
C02D C01C H01B 109.5 . . ?
C02D C01C H01C 109.5 . . ?
C02D C01C H01D 109.5 . . ?
C009 C01D C00D 123.1(8) . . ?
C009 C01D C01E 116.1(8) . . ?
C01E C01D C00D 120.7(8) . . ?
C014 C01E C01D 122.1(9) . . ?
C014 C01E H01M 118.9 . . ?
C01D C01E H01M 118.9 . . ?
C01N C01F N005 124.9(8) . . ?
C01N C01F C01S 125.2(8) . . ?
C01S C01F N005 109.8(7) . . ?
C00T C01G C018 120.7(9) . . ?
C00T C01G H01G 119.6 . . ?
C018 C01G H01G 119.6 . . ?
C00E C01H H01E 109.5 . . ?
C00E C01H H01F 109.5 . . ?
C00E C01H H01H 109.5 . . ?
H01E C01H H01F 109.5 . . ?
H01E C01H H01H 109.5 . . ?
H01F C01H H01H 109.5 . . ?
C018 C01I H01I 120.9 . . ?
C026 C01I C018 118.3(8) . . ?
C026 C01I H01I 120.9 . . ?
C00J C01J C011 122.2(8) . . ?
C02J C01J C00J 117.4(9) . . ?
C02J C01J C011 120.5(8) . . ?
C009 C01K H01O 119.9 . . ?
C013 C01K C009 120.1(10) . . ?
C013 C01K H01O 119.9 . . ?
N003 C01L C011 125.3(8) . . ?
N003 C01L C020 109.3(8) . . ?
C011 C01L C020 125.3(8) . . ?
C02B C01M H01P 119.8 . . ?
C02B C01M C02N 120.3(10) . . ?
C02N C01M H01P 119.8 . . ?
C01F C01N H01N 116.0 . . ?
C01F C01N C01P 128.1(8) . . ?
C01P C01N H01N 116.0 . . ?
C008 C01O C02E 125.2(8) . . ?
N00W C01O C008 126.0(8) . . ?
N00W C01O C02E 108.8(8) . . ?
N004 C01P C010 109.7(7) . . ?
N004 C01P C01N 124.0(8) . . ?
C01N C01P C010 126.3(8) . . ?
C00H C01Q C00R 123.5(8) . . ?
C00H C01Q C00Y 117.2(8) . . ?
C00R C01Q C00Y 119.2(8) . . ?
C00S C01R H01R 126.0 . . ?
C01U C01R C00S 108.0(8) . . ?
C01U C01R H01R 126.0 . . ?
C01A C01S C01F 107.5(8) . . ?
C01A C01S H01S 126.2 . . ?
C01F C01S H01S 126.2 . . ?
C00D C01T N00F 126.3(8) . . ?
C00D C01T C00N 124.3(8) . . ?
N00F C01T C00N 109.3(8) . . ?
C017 C01U H01U 126.4 . . ?
C01R C01U C017 107.3(8) . . ?
C01R C01U H01U 126.4 . . ?
C01B C01V H01V 119.2 . . ?
C01B C01V C02K 121.7(9) . . ?
C02K C01V H01V 119.2 . . ?
O00A C01W H01J 109.5 . . ?
O00A C01W H01K 109.5 . . ?
O00A C01W H01L 109.5 . . ?
H01J C01W H01K 109.5 . . ?
H01J C01W H01L 109.5 . . ?
H01K C01W H01L 109.5 . . ?
C022 C01X H01X 120.6 . . ?
C022 C01X C02G 118.9(10) . . ?
C02G C01X H01X 120.6 . . ?
C007 C01Y C015 108.3(8) . . ?
C007 C01Y H01Y 125.8 . . ?
C015 C01Y H01Y 125.8 . . ?
C00N C01Z C00P 108.7(8) . . ?
C00N C01Z H01Z 125.6 . . ?
C00P C01Z H01Z 125.6 . . ?
C01L C020 H020 125.9 . . ?
C023 C020 C01L 108.2(8) . . ?
C023 C020 H020 125.9 . . ?
H02E C021 H02F 109.5 . . ?
H02E C021 H02G 109.5 . . ?
H02F C021 H02G 109.5 . . ?
C02K C021 H02E 109.5 . . ?
C02K C021 H02F 109.5 . . ?
C02K C021 H02G 109.5 . . ?
C01X C022 H022 119.2 . . ?
C02B C022 C01X 121.6(10) . . ?
C02B C022 H022 119.2 . . ?
C00H C023 H023 126.3 . . ?
C020 C023 C00H 107.3(9) . . ?
C020 C023 H023 126.3 . . ?
C00U C024 N00W 127.7(8) . . ?
C00U C024 C025 124.6(8) . . ?
N00W C024 C025 107.6(8) . . ?
C024 C025 H025 126.2 . . ?
C02E C025 C024 107.6(8) . . ?
C02E C025 H025 126.2 . . ?
C00V C026 C01I 122.3(8) . . ?
C00V C026 H026 118.8 . . ?
C01I C026 H026 118.8 . . ?
C00J C027 H027 119.9 . . ?
C02A C027 C00J 120.1(10) . . ?
C02A C027 H027 119.9 . . ?
C01B C028 H028 118.9 . . ?
C01B C028 C02H 122.3(10) . . ?
C02H C028 H028 118.9 . . ?
O00M C029 H02H 109.5 . . ?
O00M C029 H02K 109.5 . . ?
O00M C029 H02L 109.5 . . ?
H02H C029 H02K 109.5 . . ?
H02H C029 H02L 109.5 . . ?
H02K C029 H02L 109.5 . . ?
C027 C02A H02A 120.1 . . ?
C02M C02A C027 119.8(10) . . ?
C02M C02A H02A 120.1 . . ?
C01M C02B C022 120.3(10) . . ?
C01M C02B H02N 119.9 . . ?
C022 C02B H02N 119.9 . . ?
C00O C02C C02L 119.8(10) . . ?
C02I C02C C00O 117.9(9) . . ?
C02I C02C C02L 122.2(10) . . ?
C00Y C02D C01C 119.6(9) . . ?
C02I C02D C00Y 119.8(9) . . ?
C02I C02D C01C 120.4(9) . . ?
C01O C02E H02O 125.8 . . ?
C025 C02E C01O 108.5(8) . . ?
C025 C02E H02O 125.8 . . ?
C02H C02F C00U 119.9(8) . . ?
C02H C02F C02K 119.0(9) . . ?
C02K C02F C00U 121.1(9) . . ?
C01X C02G C008 117.1(8) . . ?
C02N C02G C008 123.1(9) . . ?
C02N C02G C01X 119.8(9) . . ?
C028 C02H C00X 119.5(9) . . ?
C02F C02H C00X 120.7(8) . . ?
C02F C02H C028 119.8(9) . . ?
C02C C02I C02D 122.5(10) . . ?
C02C C02I H02I 118.7 . . ?
C02D C02I H02I 118.7 . . ?
C01J C02J H02J 119.2 . . ?
C01J C02J C02M 121.5(10) . . ?
C02M C02J H02J 119.2 . . ?
C01V C02K C021 120.1(9) . . ?
C01V C02K C02F 119.5(10) . . ?
C02F C02K C021 120.2(9) . . ?
C02C C02L H02B 109.5 . . ?
C02C C02L H02C 109.5 . . ?
C02C C02L H02D 109.5 . . ?
H02B C02L H02C 109.5 . . ?
H02B C02L H02D 109.5 . . ?
H02C C02L H02D 109.5 . . ?
C02A C02M C02J 120.0(10) . . ?
C02A C02M H02M 120.0 . . ?
C02J C02M H02M 120.0 . . ?
C01M C02N H02P 120.5 . . ?
C02G C02N C01M 119.1(9) . . ?
C02G C02N H02P 120.5 . . ?
C01B C02O H02Q 109.5 . . ?
C01B C02O H02R 109.5 . . ?
C01B C02O H02S 109.5 . . ?
H02Q C02O H02R 109.5 . . ?
H02Q C02O H02S 109.5 . . ?
H02R C02O H02S 109.5 . . ?

loop_
_geom_bond_atom_site_label_1
_geom_bond_atom_site_label_2
_geom_bond_distance
_geom_bond_site_symmetry_2
_geom_bond_publ_flag
Pt01 N003 2.015(7) . ?
Pt01 N004 2.026(6) . ?
Pt01 N005 1.984(7) . ?
Pt01 N006 1.995(7) . ?
Pt02 N00B 2.019(7) . ?
Pt02 N00F 2.009(7) . ?
Pt02 N00K 2.004(7) . ?
Pt02 N00W 2.021(7) . ?
N003 C00H 1.398(11) . ?
N003 C01L 1.374(10) . ?
N004 C00C 1.380(10) . ?
N004 C01P 1.372(10) . ?
N005 C00R 1.318(11) . ?
N005 C01F 1.439(11) . ?
N006 C00I 1.437(11) . ?
N006 C00Q 1.337(11) . ?
C007 H007 0.9500 . ?
C007 C019 1.444(12) . ?
C007 C01Y 1.342(12) . ?
C008 C00P 1.393(12) . ?
C008 C01O 1.392(12) . ?
C008 C02G 1.509(12) . ?
C009 H009 0.9500 . ?
C009 C01D 1.380(12) . ?
C009 C01K 1.394(12) . ?
O00A C018 1.369(11) . ?
O00A C01W 1.411(12) . ?
N00B C00S 1.379(10) . ?
N00B C017 1.375(11) . ?
C00C C00L 1.395(12) . ?
C00C C016 1.431(12) . ?
C00D C017 1.408(12) . ?
C00D C01D 1.488(12) . ?
C00D C01T 1.384(12) . ?
C00E C00O 1.397(13) . ?
C00E C00Y 1.415(13) . ?
C00E C01H 1.489(14) . ?
N00F C00P 1.394(10) . ?
N00F C01T 1.390(11) . ?
C00G H00G 0.9500 . ?
C00G C00I 1.431(12) . ?
C00G C00Z 1.357(12) . ?
C00H C01Q 1.398(12) . ?
C00H C023 1.424(13) . ?
C00I C011 1.389(12) . ?
C00J H00J 0.9500 . ?
C00J C01J 1.371(12) . ?
C00J C027 1.378(13) . ?
N00K C015 1.387(11) . ?
N00K C019 1.380(11) . ?
C00L C00Q 1.438(12) . ?
C00L C00V 1.472(12) . ?
O00M C013 1.373(11) . ?
O00M C029 1.410(13) . ?
C00N H00N 0.9500 . ?
C00N C01T 1.435(12) . ?
C00N C01Z 1.331(12) . ?
C00O H00O 0.9500 . ?
C00O C02C 1.396(14) . ?
C00P C01Z 1.434(12) . ?
C00Q C00Z 1.421(12) . ?
C00R C01A 1.424(12) . ?
C00R C01Q 1.421(12) . ?
C00S C012 1.366(12) . ?
C00S C01R 1.422(12) . ?
C00T H00T 0.9500 . ?
C00T C00V 1.385(12) . ?
C00T C01G 1.379(12) . ?
C00U C019 1.407(12) . ?
C00U C024 1.368(12) . ?
C00U C02F 1.483(12) . ?
C00V C026 1.390(12) . ?
N00W C01O 1.382(11) . ?
N00W C024 1.401(11) . ?
C00X H00A 0.9800 . ?
C00X H00B 0.9800 . ?
C00X H00C 0.9800 . ?
C00X C02H 1.506(14) . ?
C00Y C01Q 1.514(12) . ?
C00Y C02D 1.386(13) . ?
C00Z H00Z 0.9500 . ?
C010 H010 0.9500 . ?
C010 C016 1.346(12) . ?
C010 C01P 1.409(12) . ?
C011 C01J 1.498(12) . ?
C011 C01L 1.392(12) . ?
C012 H012 0.9500 . ?
C012 C015 1.396(12) . ?
C013 C014 1.391(13) . ?
C013 C01K 1.363(13) . ?
C014 H014 0.9500 . ?
C014 C01E 1.365(12) . ?
C015 C01Y 1.414(12) . ?
C016 H016 0.9500 . ?
C017 C01U 1.435(12) . ?
C018 C01G 1.381(13) . ?
C018 C01I 1.398(13) . ?
C01A H01A 0.9500 . ?
C01A C01S 1.367(12) . ?
C01B C01V 1.379(14) . ?
C01B C028 1.372(14) . ?
C01B C02O 1.522(13) . ?
C01C H01B 0.9800 . ?
C01C H01C 0.9800 . ?
C01C H01D 0.9800 . ?
C01C C02D 1.502(14) . ?
C01D C01E 1.403(12) . ?
C01E H01M 0.9500 . ?
C01F C01N 1.372(12) . ?
C01F C01S 1.410(12) . ?
C01G H01G 0.9500 . ?
C01H H01E 0.9800 . ?
C01H H01F 0.9800 . ?
C01H H01H 0.9800 . ?
C01I H01I 0.9500 . ?
C01I C026 1.396(12) . ?
C01J C02J 1.365(13) . ?
C01K H01O 0.9500 . ?
C01L C020 1.426(12) . ?
C01M H01P 0.9500 . ?
C01M C02B 1.362(14) . ?
C01M C02N 1.428(12) . ?
C01N H01N 0.9500 . ?
C01N C01P 1.387(12) . ?
C01O C02E 1.428(12) . ?
C01R H01R 0.9500 . ?
C01R C01U 1.344(12) . ?
C01S H01S 0.9500 . ?
C01U H01U 0.9500 . ?
C01V H01V 0.9500 . ?
C01V C02K 1.396(13) . ?
C01W H01J 0.9800 . ?
C01W H01K 0.9800 . ?
C01W H01L 0.9800 . ?
C01X H01X 0.9500 . ?
C01X C022 1.383(13) . ?
C01X C02G 1.421(13) . ?
C01Y H01Y 0.9500 . ?
C01Z H01Z 0.9500 . ?
C020 H020 0.9500 . ?
C020 C023 1.343(12) . ?
C021 H02E 0.9800 . ?
C021 H02F 0.9800 . ?
C021 H02G 0.9800 . ?
C021 C02K 1.516(14) . ?
C022 H022 0.9500 . ?
C022 C02B 1.368(15) . ?
C023 H023 0.9500 . ?
C024 C025 1.452(12) . ?
C025 H025 0.9500 . ?
C025 C02E 1.354(13) . ?
C026 H026 0.9500 . ?
C027 H027 0.9500 . ?
C027 C02A 1.362(14) . ?
C028 H028 0.9500 . ?
C028 C02H 1.387(12) . ?
C029 H02H 0.9800 . ?
C029 H02K 0.9800 . ?
C029 H02L 0.9800 . ?
C02A H02A 0.9500 . ?
C02A C02M 1.339(15) . ?
C02B H02N 0.9500 . ?
C02C C02I 1.361(14) . ?
C02C C02L 1.511(13) . ?
C02D C02I 1.376(13) . ?
C02E H02O 0.9500 . ?
C02F C02H 1.387(13) . ?
C02F C02K 1.396(13) . ?
C02G C02N 1.379(13) . ?
C02I H02I 0.9500 . ?
C02J H02J 0.9500 . ?
C02J C02M 1.386(14) . ?
C02L H02B 0.9800 . ?
C02L H02C 0.9800 . ?
C02L H02D 0.9800 . ?
C02M H02M 0.9500 . ?
C02N H02P 0.9500 . ?
C02O H02Q 0.9800 . ?
C02O H02R 0.9800 . ?
C02O H02S 0.9800 . ?

loop_
_geom_torsion_atom_site_label_1
_geom_torsion_atom_site_label_2
_geom_torsion_atom_site_label_3
_geom_torsion_atom_site_label_4
_geom_torsion
_geom_torsion_site_symmetry_1
_geom_torsion_site_symmetry_2
_geom_torsion_site_symmetry_3
_geom_torsion_site_symmetry_4
_geom_torsion_publ_flag
Pt01 N003 C00H C01Q -8.2(13) . . . . ?
Pt01 N003 C00H C023 176.5(6) . . . . ?
Pt01 N003 C01L C011 3.6(12) . . . . ?
Pt01 N003 C01L C020 -177.1(6) . . . . ?
Pt01 N004 C00C C00L -3.2(12) . . . . ?
Pt01 N004 C00C C016 177.4(5) . . . . ?
Pt01 N004 C01P C010 -177.0(6) . . . . ?
Pt01 N004 C01P C01N 1.6(11) . . . . ?
Pt01 N005 C00R C01A 178.3(6) . . . . ?
Pt01 N005 C00R C01Q -5.3(13) . . . . ?
Pt01 N005 C01F C01N 1.5(12) . . . . ?
Pt01 N005 C01F C01S -178.9(6) . . . . ?
Pt01 N006 C00I C00G -178.3(5) . . . . ?
Pt01 N006 C00I C011 4.5(11) . . . . ?
Pt01 N006 C00Q C00L -1.9(12) . . . . ?
Pt01 N006 C00Q C00Z 178.5(5) . . . . ?
Pt02 N00B C00S C012 2.9(12) . . . . ?
Pt02 N00B C00S C01R -177.0(6) . . . . ?
Pt02 N00B C017 C00D -1.7(13) . . . . ?
Pt02 N00B C017 C01U 176.8(6) . . . . ?
Pt02 N00F C00P C008 1.2(12) . . . . ?
Pt02 N00F C00P C01Z -179.6(6) . . . . ?
Pt02 N00F C01T C00D -4.4(13) . . . . ?
Pt02 N00F C01T C00N 178.3(5) . . . . ?
Pt02 N00K C015 C012 -3.4(12) . . . . ?
Pt02 N00K C015 C01Y 176.6(6) . . . . ?
Pt02 N00K C019 C007 -176.5(6) . . . . ?
Pt02 N00K C019 C00U 2.2(13) . . . . ?
Pt02 N00W C01O C008 -1.5(12) . . . . ?
Pt02 N00W C01O C02E 177.0(6) . . . . ?
Pt02 N00W C024 C00U 7.2(13) . . . . ?
Pt02 N00W C024 C025 -177.1(6) . . . . ?
N003 C00H C01Q C00R 5.9(15) . . . . ?
N003 C00H C01Q C00Y -174.5(8) . . . . ?
N003 C00H C023 C020 1.6(11) . . . . ?
N003 C01L C020 C023 -0.1(11) . . . . ?
N004 C00C C00L C00Q 0.6(14) . . . . ?
N004 C00C C00L C00V 177.8(8) . . . . ?
N004 C00C C016 C010 -0.4(10) . . . . ?
N005 C00R C01A C01S 1.0(10) . . . . ?
N005 C00R C01Q C00H 0.9(14) . . . . ?
N005 C00R C01Q C00Y -178.7(8) . . . . ?
N005 C01F C01N C01P -2.7(14) . . . . ?
N005 C01F C01S C01A 0.2(10) . . . . ?
N006 C00I C011 C01J 178.8(7) . . . . ?
N006 C00I C011 C01L -0.4(14) . . . . ?
N006 C00Q C00Z C00G -0.8(10) . . . . ?
C008 C00P C01Z C00N -179.3(8) . . . . ?
C008 C01O C02E C025 179.0(9) . . . . ?
C008 C02G C02N C01M -177.2(9) . . . . ?
C009 C01D C01E C014 -0.2(13) . . . . ?
O00A C018 C01G C00T -177.4(9) . . . . ?
O00A C018 C01I C026 178.3(9) . . . . ?
N00B C00S C012 C015 0.3(15) . . . . ?
N00B C00S C01R C01U -0.2(10) . . . . ?
N00B C017 C01U C01R 0.6(10) . . . . ?
C00C N004 C01P C010 0.4(9) . . . . ?
C00C N004 C01P C01N 179.0(8) . . . . ?
C00C C00L C00Q N006 2.0(13) . . . . ?
C00C C00L C00Q C00Z -178.5(8) . . . . ?
C00C C00L C00V C00T -113.4(10) . . . . ?
C00C C00L C00V C026 59.9(12) . . . . ?
C00D C017 C01U C01R 179.1(9) . . . . ?
C00D C01D C01E C014 177.3(8) . . . . ?
C00E C00O C02C C02I -0.1(15) . . . . ?
C00E C00O C02C C02L 175.6(9) . . . . ?
C00E C00Y C01Q C00H -106.6(10) . . . . ?
C00E C00Y C01Q C00R 73.0(11) . . . . ?
C00E C00Y C02D C01C -176.0(9) . . . . ?
C00E C00Y C02D C02I -2.3(14) . . . . ?
N00F C00P C01Z C00N 1.4(10) . . . . ?
C00G C00I C011 C01J 2.1(13) . . . . ?
C00G C00I C011 C01L -177.2(8) . . . . ?
C00H N003 C01L C011 -178.3(8) . . . . ?
C00H N003 C01L C020 1.0(10) . . . . ?
C00I N006 C00Q C00L -179.9(8) . . . . ?
C00I N006 C00Q C00Z 0.5(9) . . . . ?
C00I C00G C00Z C00Q 0.6(9) . . . . ?
C00I C011 C01J C00J -105.6(10) . . . . ?
C00I C011 C01J C02J 74.0(12) . . . . ?
C00I C011 C01L N003 -3.9(14) . . . . ?
C00I C011 C01L C020 176.9(9) . . . . ?
C00J C01J C02J C02M -0.1(18) . . . . ?
C00J C027 C02A C02M -3.5(18) . . . . ?
N00K C015 C01Y C007 0.0(10) . . . . ?
C00L C00C C016 C010 -179.8(8) . . . . ?
C00L C00Q C00Z C00G 179.7(8) . . . . ?
C00L C00V C026 C01I -169.9(9) . . . . ?
O00M C013 C014 C01E -178.1(8) . . . . ?
O00M C013 C01K C009 178.1(8) . . . . ?
C00O C00E C00Y C01Q -179.7(8) . . . . ?
C00O C00E C00Y C02D 0.3(14) . . . . ?
C00O C02C C02I C02D -2.0(15) . . . . ?
C00P C008 C01O N00W 7.2(14) . . . . ?
C00P C008 C01O C02E -171.0(9) . . . . ?
C00P C008 C02G C01X -111.2(10) . . . . ?
C00P C008 C02G C02N 67.1(12) . . . . ?
C00P N00F C01T C00D 176.2(8) . . . . ?
C00P N00F C01T C00N -1.0(9) . . . . ?
C00Q N006 C00I C00G -0.1(8) . . . . ?
C00Q N006 C00I C011 -177.3(8) . . . . ?
C00Q C00L C00V C00T 63.9(12) . . . . ?
C00Q C00L C00V C026 -122.8(9) . . . . ?
C00R N005 C01F C01N -179.3(8) . . . . ?
C00R N005 C01F C01S 0.3(9) . . . . ?
C00R C01A C01S C01F -0.7(10) . . . . ?
C00S N00B C017 C00D -179.2(8) . . . . ?
C00S N00B C017 C01U -0.7(9) . . . . ?
C00S C012 C015 N00K 0.0(15) . . . . ?
C00S C012 C015 C01Y 179.9(9) . . . . ?
C00S C01R C01U C017 -0.2(10) . . . . ?
C00T C00V C026 C01I 3.7(14) . . . . ?
C00U C024 C025 C02E 175.7(9) . . . . ?
C00U C02F C02H C00X 1.9(13) . . . . ?
C00U C02F C02H C028 -177.0(8) . . . . ?
C00U C02F C02K C01V 176.6(8) . . . . ?
C00U C02F C02K C021 -6.9(13) . . . . ?
C00V C00L C00Q N006 -175.1(7) . . . . ?
C00V C00L C00Q C00Z 4.4(12) . . . . ?
C00V C00T C01G C018 -0.8(14) . . . . ?
N00W C01O C02E C025 0.6(11) . . . . ?
N00W C024 C025 C02E -0.2(10) . . . . ?
C00Y C00E C00O C02C 0.9(14) . . . . ?
C00Y C02D C02I C02C 3.2(16) . . . . ?
C00Z C00G C00I N006 -0.3(9) . . . . ?
C00Z C00G C00I C011 176.8(8) . . . . ?
C011 C01J C02J C02M -179.7(11) . . . . ?
C011 C01L C020 C023 179.2(9) . . . . ?
C012 C00S C01R C01U 179.9(8) . . . . ?
C012 C015 C01Y C007 -179.9(9) . . . . ?
C013 C014 C01E C01D -0.4(13) . . . . ?
C014 C013 C01K C009 -0.8(13) . . . . ?
C015 N00K C019 C007 0.3(9) . . . . ?
C015 N00K C019 C00U 178.9(8) . . . . ?
C016 C00C C00L C00Q 179.9(8) . . . . ?
C016 C00C C00L C00V -2.9(13) . . . . ?
C016 C010 C01P N004 -0.7(10) . . . . ?
C016 C010 C01P C01N -179.3(8) . . . . ?
C017 N00B C00S C012 -179.6(8) . . . . ?
C017 N00B C00S C01R 0.5(9) . . . . ?
C017 C00D C01D C009 63.0(11) . . . . ?
C017 C00D C01D C01E -114.3(9) . . . . ?
C017 C00D C01T N00F 0.9(14) . . . . ?
C017 C00D C01T C00N 177.8(8) . . . . ?
C018 C01I C026 C00V -0.7(14) . . . . ?
C019 C007 C01Y C015 0.1(10) . . . . ?
C019 N00K C015 C012 179.8(8) . . . . ?
C019 N00K C015 C01Y -0.2(9) . . . . ?
C019 C00U C024 N00W -3.3(15) . . . . ?
C019 C00U C024 C025 -178.3(8) . . . . ?
C019 C00U C02F C02H -86.8(11) . . . . ?
C019 C00U C02F C02K 94.9(10) . . . . ?
C01A C00R C01Q C00H 177.1(8) . . . . ?
C01A C00R C01Q C00Y -2.5(13) . . . . ?
C01B C01V C02K C021 -176.2(9) . . . . ?
C01B C01V C02K C02F 0.3(14) . . . . ?
C01B C028 C02H C00X -178.5(9) . . . . ?
C01B C028 C02H C02F 0.4(14) . . . . ?
C01C C02D C02I C02C 176.9(10) . . . . ?
C01D C009 C01K C013 0.2(13) . . . . ?
C01D C00D C017 N00B -179.7(8) . . . . ?
C01D C00D C017 C01U 2.0(13) . . . . ?
C01D C00D C01T N00F -177.1(8) . . . . ?
C01D C00D C01T C00N -0.2(13) . . . . ?
C01F N005 C00R C01A -0.8(9) . . . . ?
C01F N005 C00R C01Q 175.6(8) . . . . ?
C01F C01N C01P N004 1.1(14) . . . . ?
C01F C01N C01P C010 179.4(9) . . . . ?
C01G C00T C00V C00L 170.5(9) . . . . ?
C01G C00T C00V C026 -2.9(14) . . . . ?
C01G C018 C01I C026 -3.1(14) . . . . ?
C01H C00E C00O C02C -177.8(9) . . . . ?
C01H C00E C00Y C01Q -1.1(13) . . . . ?
C01H C00E C00Y C02D 178.9(9) . . . . ?
C01I C018 C01G C00T 3.9(14) . . . . ?
C01J C00J C027 C02A 2.4(15) . . . . ?
C01J C011 C01L N003 176.8(8) . . . . ?
C01J C011 C01L C020 -2.4(13) . . . . ?
C01J C02J C02M C02A -1(2) . . . . ?
C01K C009 C01D C00D -177.1(8) . . . . ?
C01K C009 C01D C01E 0.3(12) . . . . ?
C01K C013 C014 C01E 0.9(13) . . . . ?
C01L N003 C00H C01Q 173.7(9) . . . . ?
C01L N003 C00H C023 -1.6(10) . . . . ?
C01L C011 C01J C00J 73.7(11) . . . . ?
C01L C011 C01J C02J -106.7(11) . . . . ?
C01L C020 C023 C00H -0.9(11) . . . . ?
C01N C01F C01S C01A 179.9(9) . . . . ?
C01O C008 C00P N00F -7.0(14) . . . . ?
C01O C008 C00P C01Z 173.9(8) . . . . ?
C01O C008 C02G C01X 66.5(11) . . . . ?
C01O C008 C02G C02N -115.2(10) . . . . ?
C01O N00W C024 C00U -175.2(9) . . . . ?
C01O N00W C024 C025 0.5(9) . . . . ?
C01P N004 C00C C00L 179.4(8) . . . . ?
C01P N004 C00C C016 0.0(9) . . . . ?
C01P C010 C016 C00C 0.7(10) . . . . ?
C01Q C00H C023 C020 -173.6(9) . . . . ?
C01Q C00R C01A C01S -175.5(8) . . . . ?
C01Q C00Y C02D C01C 4.0(14) . . . . ?
C01Q C00Y C02D C02I 177.7(9) . . . . ?
C01R C00S C012 C015 -179.9(9) . . . . ?
C01S C01F C01N C01P 177.7(8) . . . . ?
C01T C00D C017 N00B 2.3(14) . . . . ?
C01T C00D C017 C01U -176.0(8) . . . . ?
C01T C00D C01D C009 -118.9(10) . . . . ?
C01T C00D C01D C01E 63.8(11) . . . . ?
C01T N00F C00P C008 -179.4(8) . . . . ?
C01T N00F C00P C01Z -0.2(9) . . . . ?
C01T C00N C01Z C00P -2.0(10) . . . . ?
C01V C01B C028 C02H -1.9(14) . . . . ?
C01W O00A C018 C01G 173.5(9) . . . . ?
C01W O00A C018 C01I -7.9(14) . . . . ?
C01X C022 C02B C01M 1.3(17) . . . . ?
C01X C02G C02N C01M 1.0(14) . . . . ?
C01Y C007 C019 N00K -0.3(10) . . . . ?
C01Y C007 C019 C00U -178.9(8) . . . . ?
C01Z C00N C01T C00D -175.4(8) . . . . ?
C01Z C00N C01T N00F 2.0(10) . . . . ?
C022 C01X C02G C008 175.3(9) . . . . ?
C022 C01X C02G C02N -3.1(15) . . . . ?
C023 C00H C01Q C00R -179.7(9) . . . . ?
C023 C00H C01Q C00Y 0.0(14) . . . . ?
C024 C00U C019 C007 176.8(9) . . . . ?
C024 C00U C019 N00K -1.7(14) . . . . ?
C024 C00U C02F C02H 93.7(11) . . . . ?
C024 C00U C02F C02K -84.6(11) . . . . ?
C024 N00W C01O C008 -179.1(8) . . . . ?
C024 N00W C01O C02E -0.7(10) . . . . ?
C024 C025 C02E C01O -0.2(11) . . . . ?
C027 C00J C01J C011 179.0(9) . . . . ?
C027 C00J C01J C02J -0.6(15) . . . . ?
C027 C02A C02M C02J 3(2) . . . . ?
C028 C01B C01V C02K 1.5(14) . . . . ?
C029 O00M C013 C014 161.9(8) . . . . ?
C029 O00M C013 C01K -17.0(13) . . . . ?
C02B C01M C02N C02G 2.3(15) . . . . ?
C02D C00Y C01Q C00H 73.3(12) . . . . ?
C02D C00Y C01Q C00R -107.0(10) . . . . ?
C02F C00U C019 C007 -2.7(13) . . . . ?
C02F C00U C019 N00K 178.8(8) . . . . ?
C02F C00U C024 N00W 176.2(8) . . . . ?
C02F C00U C024 C025 1.2(14) . . . . ?
C02G C008 C00P N00F 170.6(8) . . . . ?
C02G C008 C00P C01Z -8.6(13) . . . . ?
C02G C008 C01O N00W -170.4(8) . . . . ?
C02G C008 C01O C02E 11.5(13) . . . . ?
C02G C01X C022 C02B 2.0(16) . . . . ?
C02H C02F C02K C01V -1.8(13) . . . . ?
C02H C02F C02K C021 174.8(9) . . . . ?
C02K C02F C02H C00X -179.7(8) . . . . ?
C02K C02F C02H C028 1.4(13) . . . . ?
C02L C02C C02I C02D -177.6(10) . . . . ?
C02N C01M C02B C022 -3.5(16) . . . . ?
C02O C01B C01V C02K -177.4(9) . . . . ?
C02O C01B C028 C02H 177.0(9) . . . . ?
